data_4308821
loop_
_publ_author_name
'John A. Schlueter'
'Jamie L. Manson'
'Urs Geiser'

_publ_section_title
;
Structural and Magnetic Diversity in Tetraalkylammonium Salts of
Anionic M[N(CN)2]3- (M= Mn and Ni) Three-Dimensional Coordination Polymers
;
_journal_name_full 'Inorganic Chemistry'
_journal_page_first 3194
_journal_page_last 3202
_journal_paper_doi 10.1021/ic0484598
_journal_volume 44
_journal_year 2005
_chemical_formula_moiety '(C16 H36 N, Mn, C6 N9)'
_chemical_formula_sum 'C22 H36 Mn N10'
_chemical_formula_weight 495.55
_chemical_melting_point 454
_chemical_name_common
;
Tetrabutylammonium manganese(II) dicyanamide
;
_chemical_name_systematic
; 
Tetrabutylammonium manganese(II) dicyanamide
;
_space_group_IT_number 18
_symmetry_cell_setting orthorhombic
_symmetry_space_group_name_Hall 'P 2 2ab'
_symmetry_space_group_name_H-M 'P 21 21 2'
_atom_sites_solution_hydrogens geom
_atom_sites_solution_primary direct
_atom_sites_solution_secondary difmap
_audit_creation_method SHELXL-97
_cell_angle_alpha 90.00
_cell_angle_beta 90.00
_cell_angle_gamma 90.00
_cell_formula_units_Z 8
_cell_length_a 16.0107(6)
_cell_length_b 16.0114(6)
_cell_length_c 21.5577(8)
_cell_measurement_reflns_used 1972
_cell_measurement_temperature 295(2)
_cell_measurement_theta_max 26.939
_cell_measurement_theta_min 2.998
_cell_volume 5526.4(4)
_computing_cell_refinement 'SAINT (Bruker, 2001)'
_computing_data_collection 'SMART (Siemens, 1995)'
_computing_data_reduction 'SAINT (Bruker, 2001)'
_computing_molecular_graphics 'SHELXTL (Sheldrick, 2001)'
_computing_publication_material 'SHELXTL (Sheldrick, 2001)'
_computing_structure_refinement 'SHELXTL (Sheldrick, 2001)'
_computing_structure_solution 'SHELXTL (Sheldrick, 2001)'
_diffrn_ambient_temperature 295(2)
_diffrn_measured_fraction_theta_full 0.999
_diffrn_measured_fraction_theta_max 0.999
_diffrn_measurement_device_type 'Siemens SMART CCD area detector'
_diffrn_measurement_method 'area detector \w scans'
_diffrn_radiation_monochromator graphite
_diffrn_radiation_source 'fine-focus sealed tube'
_diffrn_radiation_type MoK\a
_diffrn_radiation_wavelength 0.71073
_diffrn_reflns_av_R_equivalents 0.0245
_diffrn_reflns_av_sigmaI/netI 0.0323
_diffrn_reflns_limit_h_max 20
_diffrn_reflns_limit_h_min -19
_diffrn_reflns_limit_k_max 20
_diffrn_reflns_limit_k_min -18
_diffrn_reflns_limit_l_max 27
_diffrn_reflns_limit_l_min -27
_diffrn_reflns_number 36989
_diffrn_reflns_theta_full 27.10
_diffrn_reflns_theta_max 27.10
_diffrn_reflns_theta_min 1.58
_diffrn_standards_decay_% 0
_diffrn_standards_number 0
_exptl_absorpt_coefficient_mu 0.505
_exptl_absorpt_correction_T_max 0.843
_exptl_absorpt_correction_T_min 0.773
_exptl_absorpt_correction_type integration
_exptl_absorpt_process_details
;
(Sheldrick, 2001)
;
_exptl_crystal_colour colorless
_exptl_crystal_density_diffrn 1.191
_exptl_crystal_density_method 'not measured'
_exptl_crystal_description block
_exptl_crystal_F_000 2104
_exptl_crystal_size_max 0.80
_exptl_crystal_size_mid 0.54
_exptl_crystal_size_min 0.40
_refine_diff_density_max 0.249
_refine_diff_density_min -0.290
_refine_diff_density_rms 0.037
_refine_ls_abs_structure_details 'Flack H D (1983), Acta Cryst. A39, 876-881'
_refine_ls_abs_structure_Flack -0.01(3)
_refine_ls_extinction_method none
_refine_ls_goodness_of_fit_ref 1.011
_refine_ls_hydrogen_treatment mixed
_refine_ls_matrix_type full
_refine_ls_number_parameters 581
_refine_ls_number_reflns 12211
_refine_ls_number_restraints 51
_refine_ls_restrained_S_all 1.034
_refine_ls_R_factor_all 0.0684
_refine_ls_R_factor_gt 0.0376
_refine_ls_shift/su_max 0.047
_refine_ls_shift/su_mean 0.009
_refine_ls_structure_factor_coef Fsqd
_refine_ls_weighting_details
;
calc w=1/[\s^2^(Fo^2^)+(0.0436P)^2^+1.0540P] where P=(Fo^2^+2Fc^2^)/3
;
_refine_ls_weighting_scheme calc
_refine_ls_wR_factor_gt 0.0918
_refine_ls_wR_factor_ref 0.1071
_reflns_number_gt 8422
_reflns_number_total 12211
_reflns_threshold_expression >2sigma(I)
_cod_data_source_file ic0484598si20041103_041216_6.cif
_cod_data_source_block TBAMndcaRT
_cod_database_code 4308821

loop_
_symmetry_equiv_pos_as_xyz
'x, y, z'
'-x, -y, z'
'-x+1/2, y+1/2, -z'
'x+1/2, -y+1/2, -z'

loop_
_atom_site_label
_atom_site_type_symbol
_atom_site_fract_x
_atom_site_fract_y
_atom_site_fract_z
_atom_site_U_iso_or_equiv
_atom_site_adp_type
_atom_site_occupancy
_atom_site_symmetry_multiplicity
_atom_site_calc_flag
_atom_site_refinement_flags
_atom_site_disorder_assembly
_atom_site_disorder_group
Mn1 Mn 0.0000 0.0000 0.32744(3) 0.0477(2) Uani 1 2 d S . .
Mn2 Mn 0.0000 0.5000 0.17792(5) 0.0476(2) Uani 1 2 d S . .
Mn3 Mn 0.5000 0.5000 0.31685(3) 0.04374(18) Uani 1 2 d S . .
Mn4 Mn 0.5000 1.0000 0.17806(5) 0.0447(2) Uani 1 2 d S . .
N1 N -0.0921(3) 0.0152(4) 0.40500(18) 0.0763(15) Uani 1 1 d . . .
N2 N 0.1039(3) -0.0130(4) 0.25982(17) 0.0691(13) Uani 1 1 d . . .
N3 N 0.0121(4) 0.1392(3) 0.3215(2) 0.0791(14) Uani 1 1 d . A .
N4 N 0.0049(4) 0.3954(3) 0.24736(18) 0.0785(14) Uani 1 1 d . A .
N5 N -0.0123(4) 0.5911(3) 0.09950(19) 0.0713(13) Uani 1 1 d . . .
N6 N 0.1370(3) 0.5099(4) 0.1799(2) 0.0830(15) Uani 1 1 d . B .
N7 N 0.3975(3) 0.5126(4) 0.24904(18) 0.0753(14) Uani 1 1 d . B .
N8 N 0.5950(3) 0.4990(4) 0.39329(18) 0.0642(10) Uani 1 1 d . . .
N9 N 0.5129(3) 0.6380(3) 0.3132(2) 0.0742(13) Uani 1 1 d . . .
N10 N 0.5103(4) 0.8971(3) 0.24560(18) 0.0715(13) Uani 1 1 d . . .
N11 N 0.6387(3) 1.0136(3) 0.18309(19) 0.0667(12) Uani 1 1 d . . .
N12 N 0.4999(4) 1.0923(3) 0.10107(18) 0.0703(11) Uani 1 1 d . . .
N13A N -0.1370(6) 0.0657(7) 0.5063(3) 0.0520(12) Uiso 0.423(12) 1 d P . 1
N13B N -0.1578(5) 0.0327(6) 0.5073(3) 0.0520(12) Uiso 0.577(12) 1 d P . 2
N14 N 0.2090(3) -0.0330(3) 0.1792(2) 0.0797(15) Uani 1 1 d . . .
N15A N 0.0446(9) 0.2866(8) 0.3167(5) 0.0670(15) Uiso 0.367(11) 1 d P A 1
N15B N -0.0018(6) 0.2873(5) 0.3251(3) 0.0670(15) Uiso 0.633(11) 1 d P A 2
N16A N -0.0139(8) 0.6619(6) 0.0002(3) 0.0542(12) Uiso 0.401(11) 1 d P . 1
N16B N -0.0537(5) 0.6468(4) -0.0019(3) 0.0542(12) Uiso 0.599(11) 1 d P . 2
N17A N 0.2927(4) 0.5176(5) 0.1677(3) 0.0569(13) Uiso 0.669(13) 1 d P B 1
N17B N 0.2830(7) 0.4778(10) 0.1780(5) 0.0569(13) Uiso 0.331(13) 1 d P B 2
N18 N 0.5271(4) 0.7858(3) 0.3206(2) 0.103(2) Uani 1 1 d . . .
C1 C -0.1133(3) 0.0281(3) 0.4546(2) 0.0647(14) Uani 1 1 d . . .
C2 C 0.1578(3) -0.0182(4) 0.2258(2) 0.0632(14) Uani 1 1 d . . .
C3 C 0.0123(4) 0.2072(4) 0.3179(2) 0.0663(14) Uani 1 1 d . . .
C4 C 0.0118(4) 0.3427(4) 0.2791(2) 0.0589(12) Uani 1 1 d . . .
C5 C -0.0226(3) 0.6167(3) 0.0515(2) 0.0624(13) Uani 1 1 d . . .
C6 C 0.2083(4) 0.5090(4) 0.1802(2) 0.0610(13) Uani 1 1 d . . .
C7 C 0.3432(3) 0.5077(4) 0.2150(2) 0.0606(12) Uani 1 1 d . . .
C8 C 0.6167(3) 0.5199(3) 0.4419(2) 0.0553(12) Uani 1 1 d . . .
C9 C 0.5205(4) 0.7070(4) 0.3122(3) 0.0688(15) Uani 1 1 d . . .
C10 C 0.5206(3) 0.8417(3) 0.2774(2) 0.0582(13) Uani 1 1 d . . .
C11 C 0.7101(3) 1.0222(3) 0.1859(2) 0.0542(12) Uani 1 1 d . . .
C12 C 0.5179(4) 1.1169(3) 0.05409(19) 0.0613(14) Uani 1 1 d . . .
N20 N 0.2765(3) 0.7532(2) 0.36976(19) 0.0671(12) Uani 1 1 d . D .
C21 C 0.2997(3) 0.7325(3) 0.3036(2) 0.0633(12) Uani 1 1 d D . .
H21A H 0.3499 0.7635 0.2934 0.076 Uiso 1 1 calc R C 1
H21B H 0.3138 0.6736 0.3019 0.076 Uiso 1 1 calc R C 1
C22A C 0.2378(4) 0.7489(4) 0.2548(3) 0.099(3) Uani 0.690(9) 1 d PD D 1
H22A H 0.2127 0.8036 0.2602 0.119 Uiso 0.690(9) 1 calc PR D 1
H22B H 0.1942 0.7070 0.2552 0.119 Uiso 0.690(9) 1 calc PR D 1
C23A C 0.2944(6) 0.7446(6) 0.1863(4) 0.087(2) Uiso 0.690(9) 1 d PD D 1
H23A H 0.3298 0.7930 0.1803 0.105 Uiso 0.690(9) 1 calc PR D 1
H23B H 0.3270 0.6937 0.1825 0.105 Uiso 0.690(9) 1 calc PR D 1
C24A C 0.2141(8) 0.7450(7) 0.1424(5) 0.140(4) Uiso 0.690(9) 1 d PD D 1
H24D H 0.2315 0.7430 0.0998 0.209 Uiso 0.690(9) 1 calc PR D 1
H24E H 0.1826 0.7951 0.1495 0.209 Uiso 0.690(9) 1 calc PR D 1
H24F H 0.1800 0.6973 0.1515 0.209 Uiso 0.690(9) 1 calc PR D 1
C22B C 0.2378(4) 0.7489(4) 0.2548(3) 0.099(3) Uani 0.310(9) 1 d PD D 2
H22C H 0.1860 0.7227 0.2675 0.119 Uiso 0.310(9) 1 calc PR D 2
H22D H 0.2279 0.8087 0.2541 0.119 Uiso 0.310(9) 1 calc PR D 2
C23B C 0.2544(14) 0.7233(13) 0.1922(6) 0.087(2) Uiso 0.310(9) 1 d PD D 2
H23C H 0.2049 0.6922 0.1803 0.105 Uiso 0.310(9) 1 calc PR D 2
H23D H 0.2984 0.6820 0.1962 0.105 Uiso 0.310(9) 1 calc PR D 2
C24B C 0.2771(19) 0.7708(17) 0.1352(10) 0.140(4) Uiso 0.310(9) 1 d PD D 2
H24A H 0.2967 0.7327 0.1040 0.209 Uiso 0.310(9) 1 calc PR D 2
H24B H 0.3203 0.8102 0.1448 0.209 Uiso 0.310(9) 1 calc PR D 2
H24C H 0.2289 0.7999 0.1200 0.209 Uiso 0.310(9) 1 calc PR D 2
C25 C 0.2597(3) 0.8461(3) 0.3777(3) 0.0795(15) Uani 1 1 d D . .
H25A H 0.2126 0.8613 0.3517 0.095 Uiso 1 1 calc R D 1
H25B H 0.2436 0.8562 0.4205 0.095 Uiso 1 1 calc R D 1
C26A C 0.3323(5) 0.9028(4) 0.3620(5) 0.144(3) Uani 0.530(6) 1 d PD D 1
H26A H 0.3842 0.8791 0.3772 0.173 Uiso 0.530(6) 1 calc PR D 1
H26B H 0.3368 0.9097 0.3174 0.173 Uiso 0.530(6) 1 calc PR D 1
C27A C 0.3157(6) 0.9857(6) 0.3927(5) 0.091(2) Uiso 0.530(6) 1 d PD D 1
H27A H 0.2668 1.0117 0.3744 0.109 Uiso 0.530(6) 1 calc PR D 1
H27B H 0.3054 0.9777 0.4366 0.109 Uiso 0.530(6) 1 calc PR D 1
C28A C 0.3887(6) 1.0392(6) 0.3838(5) 0.091(2) Uiso 0.530(6) 1 d PD D 1
H28A H 0.3791 1.0923 0.4031 0.137 Uiso 0.530(6) 1 calc PR D 1
H28B H 0.3983 1.0472 0.3402 0.137 Uiso 0.530(6) 1 calc PR D 1
H28C H 0.4368 1.0133 0.4022 0.137 Uiso 0.530(6) 1 calc PR D 1
C26B C 0.3323(5) 0.9028(4) 0.3620(5) 0.144(3) Uani 0.470(6) 1 d PD D 2
H26C H 0.3572 0.8829 0.3237 0.173 Uiso 0.470(6) 1 calc PR D 2
H26D H 0.3741 0.8969 0.3943 0.173 Uiso 0.470(6) 1 calc PR D 2
C27B C 0.3122(8) 0.9999(7) 0.3540(5) 0.091(2) Uiso 0.470(6) 1 d PD D 2
H27C H 0.3456 1.0253 0.3216 0.110 Uiso 0.470(6) 1 calc PR D 2
H27D H 0.2534 1.0098 0.3459 0.110 Uiso 0.470(6) 1 calc PR D 2
C28B C 0.3367(8) 1.0286(8) 0.4153(5) 0.091(2) Uiso 0.470(6) 1 d PD D 2
H28D H 0.3280 1.0878 0.4183 0.136 Uiso 0.470(6) 1 calc PR D 2
H28E H 0.3947 1.0163 0.4220 0.136 Uiso 0.470(6) 1 calc PR D 2
H28F H 0.3037 1.0007 0.4462 0.136 Uiso 0.470(6) 1 calc PR D 2
C29 C 0.3478(3) 0.7254(3) 0.4109(2) 0.0707(13) Uani 1 1 d D . .
H29A H 0.3579 0.6666 0.4034 0.085 Uiso 1 1 calc R D .
H29B H 0.3977 0.7554 0.3984 0.085 Uiso 1 1 calc R . .
C30 C 0.3360(4) 0.7378(5) 0.4798(2) 0.119(2) Uani 1 1 d D D .
H30A H 0.2855 0.7100 0.4936 0.142 Uiso 1 1 calc R . .
H30B H 0.3312 0.7969 0.4893 0.142 Uiso 1 1 calc R . .
C31 C 0.4138(6) 0.6998(6) 0.5132(3) 0.163(3) Uani 1 1 d D . .
H31A H 0.4028 0.6985 0.5574 0.195 Uiso 1 1 calc R D .
H31B H 0.4206 0.6425 0.4994 0.195 Uiso 1 1 calc R . .
C32 C 0.4875(6) 0.7414(8) 0.5035(4) 0.203(6) Uani 1 1 d D D .
H32A H 0.5307 0.7164 0.5282 0.305 Uiso 1 1 calc R . .
H32B H 0.4811 0.7989 0.5151 0.305 Uiso 1 1 calc R . .
H32C H 0.5024 0.7379 0.4604 0.305 Uiso 1 1 calc R . .
C33 C 0.1955(3) 0.7075(4) 0.3899(3) 0.0852(17) Uani 1 1 d D . .
H33A H 0.1835 0.7221 0.4326 0.102 Uiso 1 1 calc R D .
H33B H 0.1497 0.7278 0.3647 0.102 Uiso 1 1 calc R . .
C34 C 0.1986(4) 0.6142(4) 0.3848(4) 0.107(2) Uani 1 1 d D D .
H34A H 0.2014 0.5982 0.3414 0.128 Uiso 1 1 calc R . .
H34B H 0.2484 0.5933 0.4053 0.128 Uiso 1 1 calc R . .
C35 C 0.1237(5) 0.5769(4) 0.4136(5) 0.156(4) Uani 1 1 d D . .
H35A H 0.0743 0.5978 0.3927 0.187 Uiso 1 1 calc R D .
H35B H 0.1208 0.5940 0.4567 0.187 Uiso 1 1 calc R . .
C36 C 0.1248(6) 0.4834(5) 0.4101(5) 0.187(5) Uani 1 1 d D D .
H36A H 0.0750 0.4616 0.4290 0.280 Uiso 1 1 calc R . .
H36B H 0.1729 0.4624 0.4316 0.280 Uiso 1 1 calc R . .
H36C H 0.1270 0.4663 0.3675 0.280 Uiso 1 1 calc R . .
N40 N 0.2454(2) 0.2231(3) 0.12917(18) 0.0638(11) Uani 1 1 d . F .
C41 C 0.2623(3) 0.2025(3) 0.1953(2) 0.0708(13) Uani 1 1 d D F .
H41A H 0.3206 0.1871 0.1989 0.085 Uiso 1 1 calc R . .
H41B H 0.2295 0.1536 0.2060 0.085 Uiso 1 1 calc R . .
C42 C 0.2440(4) 0.2707(5) 0.2442(3) 0.103(2) Uani 1 1 d D . .
H42A H 0.2824 0.3170 0.2384 0.123 Uiso 1 1 calc R E 1
H42B H 0.1877 0.2916 0.2385 0.123 Uiso 1 1 calc R E 1
C43A C 0.2527(3) 0.2383(5) 0.3057(2) 0.112(3) Uani 0.569(12) 1 d PD F 1
H43A H 0.3054 0.2091 0.3104 0.135 Uiso 0.569(12) 1 calc PR F 1
H43B H 0.2075 0.2002 0.3154 0.135 Uiso 0.569(12) 1 calc PR F 1
C44A C 0.2493(7) 0.3214(7) 0.3509(5) 0.096(3) Uiso 0.569(12) 1 d PD F 1
H44A H 0.2549 0.3044 0.3934 0.143 Uiso 0.569(12) 1 calc PR F 1
H44B H 0.1969 0.3495 0.3454 0.143 Uiso 0.569(12) 1 calc PR F 1
H44C H 0.2942 0.3585 0.3403 0.143 Uiso 0.569(12) 1 calc PR F 1
C43B C 0.2527(3) 0.2383(5) 0.3057(2) 0.112(3) Uani 0.431(12) 1 d PD F 2
H43C H 0.3052 0.2081 0.3034 0.135 Uiso 0.431(12) 1 calc PR F 2
H43D H 0.2101 0.1953 0.3070 0.135 Uiso 0.431(12) 1 calc PR F 2
C44B C 0.2530(8) 0.2695(11) 0.3696(6) 0.096(3) Uiso 0.431(12) 1 d PD F 2
H44D H 0.2596 0.2235 0.3977 0.143 Uiso 0.431(12) 1 calc PR F 2
H44E H 0.2011 0.2974 0.3780 0.143 Uiso 0.431(12) 1 calc PR F 2
H44F H 0.2984 0.3080 0.3749 0.143 Uiso 0.431(12) 1 calc PR F 2
C45 C 0.2733(4) 0.1458(3) 0.0924(2) 0.0771(14) Uani 1 1 d D . .
H45A H 0.3311 0.1342 0.1028 0.093 Uiso 1 1 calc R G 1
H45B H 0.2403 0.0985 0.1062 0.093 Uiso 1 1 calc R G 1
C46A C 0.2661(5) 0.1515(4) 0.0223(3) 0.121(2) Uani 0.676(7) 1 d PD H 1
H46A H 0.2955 0.2007 0.0076 0.145 Uiso 0.676(7) 1 calc PR H 1
H46B H 0.2078 0.1566 0.0105 0.145 Uiso 0.676(7) 1 calc PR H 1
C47A C 0.3052(6) 0.0701(6) -0.0084(4) 0.099(2) Uiso 0.676(7) 1 d PD H 1
H47A H 0.3140 0.0788 -0.0524 0.119 Uiso 0.676(7) 1 calc PR H 1
H47B H 0.3585 0.0570 0.0107 0.119 Uiso 0.676(7) 1 calc PR H 1
C48A C 0.2431(7) -0.0013(6) 0.0022(4) 0.114(3) Uiso 0.676(7) 1 d PD H 1
H48A H 0.2644 -0.0515 -0.0162 0.171 Uiso 0.676(7) 1 calc PR H 1
H48B H 0.1905 0.0127 -0.0165 0.171 Uiso 0.676(7) 1 calc PR H 1
H48C H 0.2355 -0.0096 0.0459 0.171 Uiso 0.676(7) 1 calc PR H 1
C46B C 0.2661(5) 0.1515(4) 0.0223(3) 0.121(2) Uani 0.324(7) 1 d PD H 2
H46C H 0.3204 0.1659 0.0054 0.145 Uiso 0.324(7) 1 calc PR H 2
H46D H 0.2278 0.1964 0.0119 0.145 Uiso 0.324(7) 1 calc PR H 2
C47B C 0.2354(10) 0.0704(9) -0.0088(8) 0.099(2) Uiso 0.324(7) 1 d PD H 2
H47C H 0.1857 0.0492 0.0116 0.119 Uiso 0.324(7) 1 calc PR H 2
H47D H 0.2230 0.0796 -0.0524 0.119 Uiso 0.324(7) 1 calc PR H 2
C48B C 0.3094(12) 0.0098(12) -0.0009(8) 0.114(3) Uiso 0.324(7) 1 d PD H 2
H48D H 0.2984 -0.0406 -0.0236 0.171 Uiso 0.324(7) 1 calc PR H 2
H48E H 0.3163 -0.0032 0.0423 0.171 Uiso 0.324(7) 1 calc PR H 2
H48F H 0.3594 0.0354 -0.0164 0.171 Uiso 0.324(7) 1 calc PR H 2
C49 C 0.1520(4) 0.2401(4) 0.1204(3) 0.0972(19) Uani 1 1 d D . .
H49A H 0.1380 0.2911 0.1424 0.117 Uiso 1 1 calc R H 1
H49B H 0.1416 0.2497 0.0767 0.117 Uiso 1 1 calc R H 1
C50A C 0.0947(4) 0.1719(5) 0.1424(4) 0.141(3) Uani 0.671(8) 1 d PD H 1
H50A H 0.1072 0.1619 0.1858 0.170 Uiso 0.671(8) 1 calc PR H 1
H50B H 0.1096 0.1215 0.1200 0.170 Uiso 0.671(8) 1 calc PR H 1
C51A C 0.0011(7) 0.1824(8) 0.1369(5) 0.135(3) Uiso 0.671(8) 1 d PD H 1
H51A H -0.0126 0.2338 0.1153 0.162 Uiso 0.671(8) 1 calc PR H 1
H51B H -0.0249 0.1832 0.1775 0.162 Uiso 0.671(8) 1 calc PR H 1
C52A C -0.0289(10) 0.1024(10) 0.0978(7) 0.187(6) Uiso 0.671(8) 1 d PD H 1
H52A H -0.0884 0.1046 0.0922 0.280 Uiso 0.671(8) 1 calc PR H 1
H52B H -0.0143 0.0524 0.1198 0.280 Uiso 0.671(8) 1 calc PR H 1
H52C H -0.0020 0.1026 0.0580 0.280 Uiso 0.671(8) 1 calc PR H 1
C50B C 0.0947(4) 0.1719(5) 0.1424(4) 0.141(3) Uani 0.329(8) 1 d PD H 2
H50C H 0.0614 0.1901 0.1774 0.170 Uiso 0.329(8) 1 calc PR H 2
H50D H 0.1257 0.1222 0.1538 0.170 Uiso 0.329(8) 1 calc PR H 2
C51B C 0.0396(13) 0.1563(15) 0.0844(9) 0.135(3) Uiso 0.329(8) 1 d PD H 2
H51C H 0.0698 0.1808 0.0499 0.162 Uiso 0.329(8) 1 calc PR H 2
H51D H 0.0407 0.0964 0.0777 0.162 Uiso 0.329(8) 1 calc PR H 2
C52B C -0.0398(15) 0.179(2) 0.0770(14) 0.187(6) Uiso 0.329(8) 1 d PD H 2
H52D H -0.0590 0.1616 0.0369 0.280 Uiso 0.329(8) 1 calc PR H 2
H52E H -0.0441 0.2388 0.0802 0.280 Uiso 0.329(8) 1 calc PR H 2
H52F H -0.0735 0.1536 0.1085 0.280 Uiso 0.329(8) 1 calc PR H 2
C53 C 0.2929(4) 0.2983(3) 0.1092(3) 0.0860(16) Uani 1 1 d D . .
H53A H 0.2704 0.3462 0.1312 0.103 Uiso 1 1 calc R H .
H53B H 0.2822 0.3071 0.0654 0.103 Uiso 1 1 calc R . .
C54 C 0.3871(4) 0.2975(4) 0.1188(3) 0.0922(19) Uani 1 1 d D H .
H54A H 0.3989 0.2997 0.1629 0.111 Uiso 1 1 calc R . .
H54B H 0.4094 0.2454 0.1029 0.111 Uiso 1 1 calc R . .
C55 C 0.4305(4) 0.3689(4) 0.0873(3) 0.114(2) Uani 1 1 d D . .
H55A H 0.4214 0.3648 0.0429 0.137 Uiso 1 1 calc R H .
H55B H 0.4057 0.4209 0.1013 0.137 Uiso 1 1 calc R . .
C56 C 0.5222(5) 0.3713(5) 0.0996(5) 0.173(4) Uani 1 1 d D H .
H56A H 0.5460 0.4199 0.0804 0.259 Uiso 1 1 calc R . .
H56B H 0.5479 0.3221 0.0829 0.259 Uiso 1 1 calc R . .
H56C H 0.5318 0.3736 0.1436 0.259 Uiso 1 1 calc R . .

loop_
_atom_site_aniso_label
_atom_site_aniso_U_11
_atom_site_aniso_U_22
_atom_site_aniso_U_33
_atom_site_aniso_U_23
_atom_site_aniso_U_13
_atom_site_aniso_U_12
Mn1 0.0479(6) 0.0494(6) 0.0457(3) 0.000 0.000 0.0037(6)
Mn2 0.0439(6) 0.0470(6) 0.0521(5) 0.000 0.000 0.0050(6)
Mn3 0.0405(6) 0.0446(6) 0.0462(3) 0.000 0.000 0.0050(5)
Mn4 0.0456(6) 0.0390(6) 0.0495(4) 0.000 0.000 0.0055(5)
N1 0.066(3) 0.104(4) 0.059(2) 0.009(3) 0.0139(19) 0.029(3)
N2 0.057(3) 0.087(4) 0.063(2) 0.006(2) 0.016(2) 0.001(2)
N3 0.094(4) 0.051(3) 0.093(3) 0.006(2) -0.010(3) 0.003(3)
N4 0.109(4) 0.054(3) 0.073(2) 0.011(2) -0.017(3) 0.009(3)
N5 0.089(4) 0.062(3) 0.063(2) 0.006(2) 0.011(2) 0.020(3)
N6 0.047(3) 0.112(5) 0.090(3) -0.001(4) -0.015(2) -0.003(3)
N7 0.054(3) 0.100(4) 0.072(2) 0.010(3) -0.012(2) 0.000(3)
N8 0.058(2) 0.076(3) 0.0577(18) 0.000(2) -0.0075(17) -0.002(2)
N9 0.072(3) 0.053(3) 0.098(3) 0.017(2) 0.004(3) 0.006(3)
N10 0.088(4) 0.048(3) 0.078(2) 0.012(2) -0.006(3) 0.006(3)
N11 0.054(3) 0.068(3) 0.077(2) -0.010(3) -0.010(2) 0.004(2)
N12 0.081(3) 0.073(3) 0.0572(19) 0.0121(18) 0.002(3) 0.006(3)
N14 0.054(2) 0.099(4) 0.087(3) -0.016(2) 0.024(2) -0.013(3)
N18 0.162(6) 0.049(3) 0.099(3) 0.020(2) -0.035(3) -0.009(3)
C1 0.054(3) 0.083(4) 0.058(2) 0.005(2) -0.005(2) 0.022(2)
C2 0.046(3) 0.065(4) 0.079(3) 0.008(3) -0.003(3) -0.006(2)
C3 0.069(4) 0.056(4) 0.074(3) 0.011(2) 0.000(3) -0.002(3)
C4 0.060(3) 0.053(3) 0.064(2) 0.005(2) -0.002(2) 0.004(3)
C5 0.082(4) 0.046(2) 0.060(2) -0.0005(19) 0.012(2) 0.019(2)
C6 0.059(3) 0.062(3) 0.061(2) -0.001(3) -0.014(2) 0.007(3)
C7 0.049(3) 0.071(3) 0.063(2) -0.009(3) -0.002(2) 0.006(3)
C8 0.041(2) 0.063(3) 0.061(2) 0.008(2) 0.0052(19) 0.001(2)
C9 0.056(3) 0.055(3) 0.096(4) 0.028(3) 0.005(3) 0.002(3)
C10 0.047(3) 0.046(3) 0.082(3) 0.009(2) -0.002(2) 0.002(2)
C11 0.048(3) 0.050(3) 0.065(3) -0.003(2) -0.014(2) 0.003(2)
C12 0.092(4) 0.039(2) 0.053(2) 0.0006(17) 0.002(2) -0.011(2)
N20 0.055(2) 0.079(3) 0.068(2) 0.0027(18) 0.003(2) 0.0248(18)
C21 0.067(3) 0.060(2) 0.063(2) -0.008(2) 0.003(2) 0.018(2)
C22A 0.105(5) 0.100(7) 0.092(5) -0.003(3) -0.027(4) 0.028(3)
C22B 0.105(5) 0.100(7) 0.092(5) -0.003(3) -0.027(4) 0.028(3)
C25 0.071(3) 0.070(3) 0.097(4) -0.016(3) 0.007(3) 0.024(3)
C26A 0.110(6) 0.073(4) 0.249(10) -0.011(5) 0.032(6) 0.021(4)
C26B 0.110(6) 0.073(4) 0.249(10) -0.011(5) 0.032(6) 0.021(4)
C29 0.052(2) 0.085(3) 0.076(3) -0.001(2) -0.007(2) 0.018(2)
C30 0.112(5) 0.185(7) 0.059(3) 0.015(3) 0.001(3) 0.020(5)
C31 0.218(10) 0.174(8) 0.097(5) 0.011(5) -0.059(6) -0.031(7)
C32 0.198(10) 0.264(15) 0.147(7) 0.021(7) -0.099(8) -0.065(9)
C33 0.046(3) 0.091(4) 0.118(5) 0.016(4) 0.007(3) 0.016(3)
C34 0.076(5) 0.098(5) 0.147(6) 0.011(4) -0.003(4) 0.006(4)
C35 0.097(5) 0.113(6) 0.259(10) 0.075(7) -0.007(6) -0.002(4)
C36 0.149(8) 0.099(6) 0.312(13) 0.086(7) 0.004(8) -0.014(5)
N40 0.067(3) 0.056(2) 0.068(2) 0.008(2) -0.0141(17) 0.0176(18)
C41 0.078(3) 0.070(3) 0.064(3) -0.009(2) 0.000(2) 0.016(3)
C42 0.099(6) 0.115(5) 0.094(5) -0.033(4) 0.021(3) 0.013(4)
C43A 0.087(4) 0.186(8) 0.063(3) -0.030(4) 0.013(3) -0.014(5)
C43B 0.087(4) 0.186(8) 0.063(3) -0.030(4) 0.013(3) -0.014(5)
C45 0.105(4) 0.061(3) 0.066(3) 0.002(2) -0.010(3) 0.014(3)
C46A 0.201(8) 0.081(4) 0.081(4) -0.003(3) -0.012(4) 0.000(4)
C46B 0.201(8) 0.081(4) 0.081(4) -0.003(3) -0.012(4) 0.000(4)
C49 0.077(4) 0.090(4) 0.125(5) 0.016(4) -0.029(4) 0.022(4)
C50A 0.078(4) 0.133(7) 0.213(9) 0.045(6) -0.058(5) -0.023(4)
C50B 0.078(4) 0.133(7) 0.213(9) 0.045(6) -0.058(5) -0.023(4)
C53 0.103(5) 0.051(3) 0.104(4) 0.010(3) 0.004(3) 0.020(3)
C54 0.085(4) 0.083(5) 0.108(4) -0.001(4) -0.001(4) 0.016(4)
C55 0.098(5) 0.103(5) 0.142(5) -0.020(4) 0.032(4) -0.008(4)
C56 0.126(7) 0.134(7) 0.257(11) -0.099(7) 0.014(7) -0.036(5)

loop_
_atom_type_symbol
_atom_type_description
_atom_type_scat_dispersion_real
_atom_type_scat_dispersion_imag
_atom_type_scat_source
C C 0.0033 0.0016 'International Tables Vol C Tables 4.2.6.8 and 6.1.1.4'
H H 0.0000 0.0000 'International Tables Vol C Tables 4.2.6.8 and 6.1.1.4'
N N 0.0061 0.0033 'International Tables Vol C Tables 4.2.6.8 and 6.1.1.4'
Mn Mn 0.3368 0.7283 'International Tables Vol C Tables 4.2.6.8 and 6.1.1.4'

loop_
_geom_angle_atom_site_label_1
_geom_angle_atom_site_label_2
_geom_angle_atom_site_label_3
_geom_angle
_geom_angle_site_symmetry_1
_geom_angle_site_symmetry_3
_geom_angle_publ_flag
N2 Mn1 N2 98.0(2) 2 . ?
N2 Mn1 N3 86.2(2) . 2 ?
N2 Mn1 N3 89.5(2) . . ?
N3 Mn1 N3 173.5(2) 2 . ?
N2 Mn1 N1 89.24(16) . 2 ?
N3 Mn1 N1 95.4(2) . 2 ?
N2 Mn1 N1 172.63(17) . . ?
N3 Mn1 N1 89.5(2) . . ?
N1 Mn1 N1 83.6(2) 2 . ?
N6 Mn2 N6 177.8(2) 2_565 . ?
N6 Mn2 N5 88.5(2) . 2_565 ?
N6 Mn2 N5 93.1(2) . . ?
N5 Mn2 N5 82.1(2) 2_565 . ?
N6 Mn2 N4 88.2(2) . 2_565 ?
N5 Mn2 N4 90.82(15) . 2_565 ?
N6 Mn2 N4 90.3(2) . . ?
N5 Mn2 N4 171.98(18) . . ?
N4 Mn2 N4 96.5(2) 2_565 . ?
N7 Mn3 N7 97.1(2) . 2_665 ?
N7 Mn3 N9 89.9(2) . 2_665 ?
N7 Mn3 N9 87.4(2) . . ?
N9 Mn3 N9 175.9(2) 2_665 . ?
N7 Mn3 N8 88.95(15) . 2_665 ?
N9 Mn3 N8 94.7(2) . 2_665 ?
N7 Mn3 N8 172.6(2) . . ?
N9 Mn3 N8 88.3(2) . . ?
N8 Mn3 N8 85.4(2) 2_665 . ?
N10 Mn4 N10 97.4(2) 2_675 . ?
N10 Mn4 N12 89.76(16) . 2_675 ?
N10 Mn4 N12 171.94(19) . . ?
N12 Mn4 N12 83.4(2) 2_675 . ?
N10 Mn4 N11 88.2(2) . 2_675 ?
N12 Mn4 N11 95.8(2) . 2_675 ?
N10 Mn4 N11 88.1(2) . . ?
N12 Mn4 N11 88.4(2) . . ?
N11 Mn4 N11 174.4(2) 2_675 . ?
C1 N1 Mn1 156.1(4) . . ?
C2 N2 Mn1 178.5(5) . . ?
C3 N3 Mn1 175.1(5) . . ?
C4 N4 Mn2 175.3(6) . . ?
C5 N5 Mn2 160.7(4) . . ?
C6 N6 Mn2 175.1(6) . . ?
C7 N7 Mn3 170.6(6) . . ?
C8 N8 Mn3 150.5(4) . . ?
C9 N9 Mn3 178.7(5) . . ?
C10 N10 Mn4 174.5(5) . . ?
C11 N11 Mn4 178.8(5) . . ?
C12 N12 Mn4 154.9(5) . . ?
C1 N13A C8 111.9(7) . 3_546 ?
C8 N13B C1 115.9(6) 3_546 . ?
C11 N14 C2 120.4(5) 2_665 . ?
C4 N15A C3 119.4(10) . . ?
C3 N15B C4 121.9(6) . . ?
C5 N16A C12 114.8(7) . 3_545 ?
C5 N16B C12 115.4(6) . 3_545 ?
C7 N17A C6 115.9(6) . . ?
C6 N17B C7 120.3(10) . . ?
C9 N18 C10 124.9(6) . . ?
N1 C1 N13A 163.2(8) . . ?
N1 C1 N13B 163.9(7) . . ?
N2 C2 N14 168.0(6) . . ?
N3 C3 N15B 165.1(8) . . ?
N3 C3 N15A 157.8(9) . . ?
N4 C4 N15A 162.0(9) . . ?
N4 C4 N15B 162.4(8) . . ?
N5 C5 N16A 161.5(8) . . ?
N5 C5 N16B 166.7(7) . . ?
N6 C6 N17B 158.0(9) . . ?
N6 C6 N17A 166.6(6) . . ?
N7 C7 N17A 164.2(7) . . ?
N7 C7 N17B 163.1(9) . . ?
N8 C8 N13B 165.4(7) . 3_556 ?
N8 C8 N13A 164.5(7) . 3_556 ?
N9 C9 N18 170.6(7) . . ?
N10 C10 N18 170.8(6) . . ?
N11 C11 N14 170.7(6) . 2_665 ?
N12 C12 N16B 169.6(7) . 3 ?
N12 C12 N16A 159.7(8) . 3 ?
C21 N20 C29 107.7(4) . . ?
C21 N20 C25 111.4(4) . . ?
C29 N20 C25 110.8(4) . . ?
C21 N20 C33 111.5(4) . . ?
C29 N20 C33 109.2(4) . . ?
C25 N20 C33 106.3(4) . . ?
C22A C21 N20 118.2(4) . . ?
C22A C21 H21A 107.8 . . ?
N20 C21 H21A 107.8 . . ?
C22A C21 H21B 107.8 . . ?
N20 C21 H21B 107.8 . . ?
H21A C21 H21B 107.1 . . ?
C21 C22A C23A 104.5(5) . . ?
C21 C22A H22A 110.9 . . ?
C23A C22A H22A 110.8 . . ?
C21 C22A H22B 110.9 . . ?
C23A C22A H22B 110.9 . . ?
H22A C22A H22B 108.9 . . ?
C24A C23A C22A 94.8(8) . . ?
C24A C23A H23A 112.8 . . ?
C22A C23A H23A 112.8 . . ?
C24A C23A H23B 112.8 . . ?
C22A C23A H23B 112.8 . . ?
H23A C23A H23B 110.2 . . ?
C23A C24A H24D 109.5 . . ?
C23A C24A H24E 109.5 . . ?
H24D C24A H24E 109.5 . . ?
C23A C24A H24F 109.5 . . ?
H24D C24A H24F 109.5 . . ?
H24E C24A H24F 109.5 . . ?
C24B C23B H23C 104.1 . . ?
C24B C23B H23D 104.2 . . ?
H23C C23B H23D 105.5 . . ?
C23B C24B H24A 109.5 . . ?
C23B C24B H24B 109.4 . . ?
H24A C24B H24B 109.5 . . ?
C23B C24B H24C 109.5 . . ?
H24A C24B H24C 109.5 . . ?
H24B C24B H24C 109.5 . . ?
C26A C25 N20 115.1(5) . . ?
C26A C25 H25A 108.5 . . ?
N20 C25 H25A 108.5 . . ?
C26A C25 H25B 108.5 . . ?
N20 C25 H25B 108.5 . . ?
H25A C25 H25B 107.5 . . ?
C27A C26A C25 107.0(6) . . ?
C27A C26A H26A 110.3 . . ?
C25 C26A H26A 110.3 . . ?
C27A C26A H26B 110.3 . . ?
C25 C26A H26B 110.3 . . ?
H26A C26A H26B 108.6 . . ?
C28A C27A C26A 108.5(8) . . ?
C28A C27A H27A 110.0 . . ?
C26A C27A H27A 110.0 . . ?
C28A C27A H27B 110.0 . . ?
C26A C27A H27B 110.0 . . ?
H27A C27A H27B 108.4 . . ?
C27A C28A H28A 109.5 . . ?
C27A C28A H28B 109.5 . . ?
H28A C28A H28B 109.5 . . ?
C27A C28A H28C 109.5 . . ?
H28A C28A H28C 109.5 . . ?
H28B C28A H28C 109.5 . . ?
C28B C27B H27C 112.0 . . ?
C28B C27B H27D 112.0 . . ?
H27C C27B H27D 109.7 . . ?
C27B C28B H28D 109.5 . . ?
C27B C28B H28E 109.5 . . ?
H28D C28B H28E 109.5 . . ?
C27B C28B H28F 109.5 . . ?
H28D C28B H28F 109.5 . . ?
H28E C28B H28F 109.5 . . ?
C30 C29 N20 116.3(4) . . ?
C30 C29 H29A 108.2 . . ?
N20 C29 H29A 108.2 . . ?
C30 C29 H29B 108.2 . . ?
N20 C29 H29B 108.2 . . ?
H29A C29 H29B 107.4 . . ?
C29 C30 C31 107.5(5) . . ?
C29 C30 H30A 110.2 . . ?
C31 C30 H30A 110.2 . . ?
C29 C30 H30B 110.2 . . ?
C31 C30 H30B 110.2 . . ?
H30A C30 H30B 108.5 . . ?
C32 C31 C30 115.3(8) . . ?
C32 C31 H31A 108.5 . . ?
C30 C31 H31A 108.4 . . ?
C32 C31 H31B 108.5 . . ?
C30 C31 H31B 108.5 . . ?
H31A C31 H31B 107.5 . . ?
C31 C32 H32A 109.5 . . ?
C31 C32 H32B 109.5 . . ?
H32A C32 H32B 109.5 . . ?
C31 C32 H32C 109.5 . . ?
H32A C32 H32C 109.5 . . ?
H32B C32 H32C 109.5 . . ?
C34 C33 N20 115.0(5) . . ?
C34 C33 H33A 108.5 . . ?
N20 C33 H33A 108.5 . . ?
C34 C33 H33B 108.5 . . ?
N20 C33 H33B 108.5 . . ?
H33A C33 H33B 107.5 . . ?
C35 C34 C33 110.2(6) . . ?
C35 C34 H34A 109.6 . . ?
C33 C34 H34A 109.6 . . ?
C35 C34 H34B 109.6 . . ?
C33 C34 H34B 109.6 . . ?
H34A C34 H34B 108.1 . . ?
C34 C35 C36 111.9(8) . . ?
C34 C35 H35A 109.2 . . ?
C36 C35 H35A 109.2 . . ?
C34 C35 H35B 109.2 . . ?
C36 C35 H35B 109.2 . . ?
H35A C35 H35B 107.9 . . ?
C35 C36 H36A 109.5 . . ?
C35 C36 H36B 109.5 . . ?
H36A C36 H36B 109.5 . . ?
C35 C36 H36C 109.5 . . ?
H36A C36 H36C 109.5 . . ?
H36B C36 H36C 109.5 . . ?
C41 N40 C53 111.3(4) . . ?
C41 N40 C49 109.5(4) . . ?
C53 N40 C49 108.6(5) . . ?
C41 N40 C45 105.3(3) . . ?
C53 N40 C45 110.7(4) . . ?
C49 N40 C45 111.3(4) . . ?
N40 C41 C42 117.6(5) . . ?
N40 C41 H41A 107.9 . . ?
C42 C41 H41A 107.9 . . ?
N40 C41 H41B 107.9 . . ?
C42 C41 H41B 107.9 . . ?
H41A C41 H41B 107.2 . . ?
C43A C42 C41 110.9(7) . . ?
C43A C42 H42A 109.5 . . ?
C41 C42 H42A 109.5 . . ?
C43A C42 H42B 109.5 . . ?
C41 C42 H42B 109.5 . . ?
H42A C42 H42B 108.0 . . ?
C42 C43A C44A 104.6(7) . . ?
C42 C43A H43A 110.8 . . ?
C44A C43A H43A 110.8 . . ?
C42 C43A H43B 110.8 . . ?
C44A C43A H43B 110.8 . . ?
H43A C43A H43B 108.9 . . ?
C43A C44A H44A 109.5 . . ?
C43A C44A H44B 109.5 . . ?
H44A C44A H44B 109.5 . . ?
C43A C44A H44C 109.5 . . ?
H44A C44A H44C 109.5 . . ?
H44B C44A H44C 109.5 . . ?
H44D C44B H44E 109.5 . . ?
H44D C44B H44F 109.5 . . ?
H44E C44B H44F 109.5 . . ?
C46A C45 N40 116.3(4) . . ?
C46A C45 H45A 108.2 . . ?
N40 C45 H45A 108.2 . . ?
C46A C45 H45B 108.2 . . ?
N40 C45 H45B 108.2 . . ?
H45A C45 H45B 107.4 . . ?
C45 C46A C47A 109.6(5) . . ?
C45 C46A H46A 109.8 . . ?
C47A C46A H46A 109.8 . . ?
C45 C46A H46B 109.8 . . ?
C47A C46A H46B 109.8 . . ?
H46A C46A H46B 108.2 . . ?
C48A C47A C46A 107.1(7) . . ?
C48A C47A H47A 110.3 . . ?
C46A C47A H47A 110.3 . . ?
C48A C47A H47B 110.3 . . ?
C46A C47A H47B 110.3 . . ?
H47A C47A H47B 108.6 . . ?
C47A C48A H48A 109.5 . . ?
C47A C48A H48B 109.5 . . ?
H48A C48A H48B 109.5 . . ?
C47A C48A H48C 109.5 . . ?
H48A C48A H48C 109.5 . . ?
H48B C48A H48C 109.5 . . ?
C48B C47B H47C 111.0 . . ?
C48B C47B H47D 111.0 . . ?
H47C C47B H47D 109.0 . . ?
C47B C48B H48D 109.5 . . ?
C47B C48B H48E 109.5 . . ?
H48D C48B H48E 109.5 . . ?
C47B C48B H48F 109.5 . . ?
H48D C48B H48F 109.5 . . ?
H48E C48B H48F 109.5 . . ?
C50A C49 N40 115.4(5) . . ?
C50A C49 H49A 108.4 . . ?
N40 C49 H49A 108.4 . . ?
C50A C49 H49B 108.4 . . ?
N40 C49 H49B 108.4 . . ?
H49A C49 H49B 107.5 . . ?
C49 C50A C51A 120.0(7) . . ?
C49 C50A H50A 107.3 . . ?
C51A C50A H50A 107.3 . . ?
C49 C50A H50B 107.3 . . ?
C51A C50A H50B 107.3 . . ?
H50A C50A H50B 106.9 . . ?
C50A C51A C52A 104.4(10) . . ?
C50A C51A H51A 110.9 . . ?
C52A C51A H51A 110.9 . . ?
C50A C51A H51B 110.9 . . ?
C52A C51A H51B 110.9 . . ?
H51A C51A H51B 108.9 . . ?
C51A C52A H52A 109.5 . . ?
C51A C52A H52B 109.5 . . ?
H52A C52A H52B 109.5 . . ?
C51A C52A H52C 109.5 . . ?
H52A C52A H52C 109.5 . . ?
H52B C52A H52C 109.5 . . ?
C52B C51B H51C 105.6 . . ?
C52B C51B H51D 105.7 . . ?
H51C C51B H51D 106.1 . . ?
C51B C52B H52D 109.4 . . ?
C51B C52B H52E 109.5 . . ?
H52D C52B H52E 109.5 . . ?
C51B C52B H52F 109.4 . . ?
H52D C52B H52F 109.5 . . ?
H52E C52B H52F 109.5 . . ?
N40 C53 C54 117.4(5) . . ?
N40 C53 H53A 108.0 . . ?
C54 C53 H53A 108.0 . . ?
N40 C53 H53B 107.9 . . ?
C54 C53 H53B 108.0 . . ?
H53A C53 H53B 107.2 . . ?
C55 C54 C53 113.0(5) . . ?
C55 C54 H54A 109.0 . . ?
C53 C54 H54A 109.0 . . ?
C55 C54 H54B 109.0 . . ?
C53 C54 H54B 109.0 . . ?
H54A C54 H54B 107.8 . . ?
C56 C55 C54 113.2(7) . . ?
C56 C55 H55A 108.9 . . ?
C54 C55 H55A 108.9 . . ?
C56 C55 H55B 108.9 . . ?
C54 C55 H55B 108.9 . . ?
H55A C55 H55B 107.7 . . ?
C55 C56 H56A 109.5 . . ?
C55 C56 H56B 109.5 . . ?
H56A C56 H56B 109.5 . . ?
C55 C56 H56C 109.5 . . ?
H56A C56 H56C 109.5 . . ?
H56B C56 H56C 109.5 . . ?

loop_
_geom_bond_atom_site_label_1
_geom_bond_atom_site_label_2
_geom_bond_distance
_geom_bond_site_symmetry_2
_geom_bond_publ_flag
Mn1 N2 2.221(4) . ?
Mn1 N3 2.240(5) . ?
Mn1 N1 2.243(4) . ?
Mn2 N6 2.200(5) . ?
Mn2 N5 2.241(4) . ?
Mn2 N4 2.248(4) . ?
Mn3 N7 2.208(4) . ?
Mn3 N9 2.221(5) . ?
Mn3 N8 2.242(4) . ?
Mn4 N10 2.205(4) . ?
Mn4 N12 2.222(4) . ?
Mn4 N11 2.235(5) . ?
N1 C1 1.141(6) . ?
N2 C2 1.137(6) . ?
N3 C3 1.093(7) . ?
N4 C4 1.092(6) . ?
N5 C5 1.125(6) . ?
N6 C6 1.141(7) . ?
N7 C7 1.141(6) . ?
N8 C8 1.155(6) . ?
N9 C9 1.111(7) . ?
N10 C10 1.132(6) . ?
N11 C11 1.153(6) . ?
N12 C12 1.124(6) . ?
N13A C1 1.322(9) . ?
N13A C8 1.374(9) 3_546 ?
N13B C8 1.293(7) 3_546 ?
N13B C1 1.342(7) . ?
N14 C11 1.315(7) 2_665 ?
N14 C2 1.317(7) . ?
N15A C4 1.319(13) . ?
N15A C3 1.372(14) . ?
N15B C3 1.311(9) . ?
N15B C4 1.348(8) . ?
N16A C5 1.328(9) . ?
N16A C12 1.376(9) 3_545 ?
N16B C5 1.344(7) . ?
N16B C12 1.350(7) 3_545 ?
N17A C7 1.311(8) . ?
N17A C6 1.385(9) . ?
N17B C6 1.296(13) . ?
N17B C7 1.339(13) . ?
N18 C9 1.279(8) . ?
N18 C10 1.297(7) . ?
C8 N13B 1.293(7) 3_556 ?
C8 N13A 1.374(9) 3_556 ?
C11 N14 1.315(7) 2_665 ?
C12 N16B 1.350(7) 3 ?
C12 N16A 1.376(9) 3 ?
N20 C21 1.511(5) . ?
N20 C29 1.513(6) . ?
N20 C25 1.522(6) . ?
N20 C33 1.551(7) . ?
C21 C22A 1.467(6) . ?
C21 H21A 0.9700 . ?
C21 H21B 0.9700 . ?
C22A C23A 1.733(10) . ?
C22A H22A 0.9700 . ?
C22A H22B 0.9700 . ?
C23A C24A 1.597(13) . ?
C23A H23A 0.9700 . ?
C23A H23B 0.9700 . ?
C24A H24D 0.9600 . ?
C24A H24E 0.9600 . ?
C24A H24F 0.9600 . ?
C23B C24B 1.490(17) . ?
C23B H23C 0.9700 . ?
C23B H23D 0.9700 . ?
C24B H24A 0.9600 . ?
C24B H24B 0.9600 . ?
C24B H24C 0.9600 . ?
C25 C26A 1.514(8) . ?
C25 H25A 0.9700 . ?
C25 H25B 0.9700 . ?
C26A C27A 1.508(11) . ?
C26A H26A 0.9700 . ?
C26A H26B 0.9700 . ?
C27A C28A 1.462(12) . ?
C27A H27A 0.9700 . ?
C27A H27B 0.9700 . ?
C28A H28A 0.9600 . ?
C28A H28B 0.9600 . ?
C28A H28C 0.9600 . ?
C27B C28B 1.454(13) . ?
C27B H27C 0.9700 . ?
C27B H27D 0.9700 . ?
C28B H28D 0.9600 . ?
C28B H28E 0.9600 . ?
C28B H28F 0.9600 . ?
C29 C30 1.510(6) . ?
C29 H29A 0.9700 . ?
C29 H29B 0.9700 . ?
C30 C31 1.563(9) . ?
C30 H30A 0.9700 . ?
C30 H30B 0.9700 . ?
C31 C32 1.371(9) . ?
C31 H31A 0.9700 . ?
C31 H31B 0.9700 . ?
C32 H32A 0.9600 . ?
C32 H32B 0.9600 . ?
C32 H32C 0.9600 . ?
C33 C34 1.499(8) . ?
C33 H33A 0.9700 . ?
C33 H33B 0.9700 . ?
C34 C35 1.476(9) . ?
C34 H34A 0.9700 . ?
C34 H34B 0.9700 . ?
C35 C36 1.500(9) . ?
C35 H35A 0.9700 . ?
C35 H35B 0.9700 . ?
C36 H36A 0.9600 . ?
C36 H36B 0.9600 . ?
C36 H36C 0.9600 . ?
N40 C41 1.488(6) . ?
N40 C53 1.489(7) . ?
N40 C49 1.531(6) . ?
N40 C45 1.536(6) . ?
C41 C42 1.545(7) . ?
C41 H41A 0.9700 . ?
C41 H41B 0.9700 . ?
C42 C43A 1.432(8) . ?
C42 H42A 0.9700 . ?
C42 H42B 0.9700 . ?
C43A C44A 1.650(10) . ?
C43A H43A 0.9700 . ?
C43A H43B 0.9700 . ?
C44A H44A 0.9600 . ?
C44A H44B 0.9600 . ?
C44A H44C 0.9600 . ?
C44B H44D 0.9600 . ?
C44B H44E 0.9600 . ?
C44B H44F 0.9600 . ?
C45 C46A 1.518(6) . ?
C45 H45A 0.9700 . ?
C45 H45B 0.9700 . ?
C46A C47A 1.591(9) . ?
C46A H46A 0.9700 . ?
C46A H46B 0.9700 . ?
C47A C48A 1.532(11) . ?
C47A H47A 0.9700 . ?
C47A H47B 0.9700 . ?
C48A H48A 0.9600 . ?
C48A H48B 0.9600 . ?
C48A H48C 0.9600 . ?
C47B C48B 1.541(17) . ?
C47B H47C 0.9700 . ?
C47B H47D 0.9700 . ?
C48B H48D 0.9600 . ?
C48B H48E 0.9600 . ?
C48B H48F 0.9600 . ?
C49 C50A 1.503(8) . ?
C49 H49A 0.9700 . ?
C49 H49B 0.9700 . ?
C50A C51A 1.513(11) . ?
C50A H50A 0.9700 . ?
C50A H50B 0.9700 . ?
C51A C52A 1.607(13) . ?
C51A H51A 0.9700 . ?
C51A H51B 0.9700 . ?
C52A H52A 0.9600 . ?
C52A H52B 0.9600 . ?
C52A H52C 0.9600 . ?
C51B C52B 1.333(17) . ?
C51B H51C 0.9700 . ?
C51B H51D 0.9700 . ?
C52B H52D 0.9600 . ?
C52B H52E 0.9600 . ?
C52B H52F 0.9600 . ?
C53 C54 1.522(7) . ?
C53 H53A 0.9700 . ?
C53 H53B 0.9700 . ?
C54 C55 1.500(8) . ?
C54 H54A 0.9700 . ?
C54 H54B 0.9700 . ?
C55 C56 1.494(9) . ?
C55 H55A 0.9700 . ?
C55 H55B 0.9700 . ?
C56 H56A 0.9600 . ?
C56 H56B 0.9600 . ?
C56 H56C 0.9600 . ?

loop_
_geom_torsion_atom_site_label_1
_geom_torsion_atom_site_label_2
_geom_torsion_atom_site_label_3
_geom_torsion_atom_site_label_4
_geom_torsion
_geom_torsion_site_symmetry_1
_geom_torsion_site_symmetry_2
_geom_torsion_site_symmetry_3
_geom_torsion_site_symmetry_4
_geom_torsion_publ_flag
C29 N20 C21 C22A 176.4(5) . . . . ?
C25 N20 C21 C22A -62.0(6) . . . . ?
C33 N20 C21 C22A 56.6(6) . . . . ?
N20 C21 C22A C23A 164.6(5) . . . . ?
C21 C22A C23A C24A 169.2(6) . . . . ?
C21 N20 C25 C26A -59.8(7) . . . . ?
C29 N20 C25 C26A 60.0(7) . . . . ?
C33 N20 C25 C26A 178.5(6) . . . . ?
N20 C25 C26A C27A -160.8(7) . . . . ?
C25 C26A C27A C28A 174.2(9) . . . . ?
C21 N20 C29 C30 -178.0(5) . . . . ?
C25 N20 C29 C30 60.0(6) . . . . ?
C33 N20 C29 C30 -56.8(6) . . . . ?
N20 C29 C30 C31 176.3(6) . . . . ?
C29 C30 C31 C32 68.0(10) . . . . ?
C21 N20 C33 C34 57.7(7) . . . . ?
C29 N20 C33 C34 -61.2(7) . . . . ?
C25 N20 C33 C34 179.3(6) . . . . ?
N20 C33 C34 C35 171.7(6) . . . . ?
C33 C34 C35 C36 -179.3(8) . . . . ?
C53 N40 C41 C42 57.3(6) . . . . ?
C49 N40 C41 C42 -62.9(6) . . . . ?
C45 N40 C41 C42 177.3(5) . . . . ?
N40 C41 C42 C43A 172.3(4) . . . . ?
C41 C42 C43A C44A 169.5(6) . . . . ?
C41 N40 C45 C46A -177.5(5) . . . . ?
C53 N40 C45 C46A -57.1(6) . . . . ?
C49 N40 C45 C46A 63.9(7) . . . . ?
N40 C45 C46A C47A 174.8(5) . . . . ?
C45 C46A C47A C48A 74.4(9) . . . . ?
C41 N40 C49 C50A -54.5(8) . . . . ?
C53 N40 C49 C50A -176.3(6) . . . . ?
C45 N40 C49 C50A 61.5(7) . . . . ?
N40 C49 C50A C51A 179.2(7) . . . . ?
C49 C50A C51A C52A 124.2(10) . . . . ?
C41 N40 C53 C54 54.6(7) . . . . ?
C49 N40 C53 C54 175.3(5) . . . . ?
C45 N40 C53 C54 -62.2(6) . . . . ?
N40 C53 C54 C55 169.9(5) . . . . ?
C53 C54 C55 C56 176.6(6) . . . . ?
